data_1548569
loop_
_publ_author_name
'Arkhipenko, Sergey'
'Sabatini, Marco T.'
'Batsanov, Andrei S.'
'Karaluka, Valerija'
'Sheppard, Tom D.'
'Rzepa, Henry S.'
'Whiting, Andrew'

_publ_section_title
;
 Mechanistic insights into boron-catalysed direct amidation reactions.
;
_journal_issue 4
_journal_name_full 'Chemical science'
_journal_page_first 1058
_journal_page_last 1072
_journal_paper_doi 10.1039/c7sc03595k
_journal_volume 9
_journal_year 2018
_chemical_formula_moiety 'C18 H6 B3 F9 O3'
_chemical_formula_sum 'C18 H6 B3 F9 O3'
_chemical_formula_weight 473.66
_chemical_name_systematic 3,4,5-trifluorophenylboroxine
_space_group_crystal_system monoclinic
_space_group_IT_number 15
_space_group_name_Hall '-C 2yc'
_space_group_name_H-M_alt 'C 1 2/c 1'
_symmetry_space_group_name_Hall '-C 2yc'
_symmetry_space_group_name_H-M 'C 1 2/c 1'
_atom_sites_solution_hydrogens geom
_atom_sites_solution_primary direct
_atom_sites_solution_secondary difmap
_audit_creation_date 2017-07-23
_audit_creation_method
;
Olex2 1.2-beta
(compiled 2017.07.20 svn.r3457 for OlexSys, GUI svn.r5370)
;
_audit_update_record
;
2017-07-23 deposited with the CCDC.
2018-01-02 downloaded from the CCDC.
;
_cell_angle_alpha 90
_cell_angle_beta 119.060(2)
_cell_angle_gamma 90
_cell_formula_units_Z 4
_cell_length_a 12.8358(9)
_cell_length_b 12.6583(9)
_cell_length_c 12.8851(9)
_cell_measurement_reflns_used 3694
_cell_measurement_temperature 293
_cell_measurement_theta_max 29.94
_cell_measurement_theta_min 2.43
_cell_volume 1830.0(2)
_computing_cell_refinement 'APEX2 v.2013.4_1 (Bruker, 2013)'
_computing_data_collection 'APEX2 v.2013.4_1 (Bruker, 2013)'
_computing_data_reduction 'SAINT v8.34A (Bruker, 2013)'
_computing_molecular_graphics 'Olex2 (Dolomanov et al., 2009)'
_computing_publication_material 'Olex2 (Dolomanov et al., 2009)'
_computing_structure_refinement 'ShelXL 2016/6 (Sheldrick, 2015)'
_computing_structure_solution 'ShelXS 2013/1 (Sheldrick, 2008)'
_diffrn_ambient_temperature 293
_diffrn_detector_area_resol_mean 10.4
_diffrn_detector_type 'Bruker PHOTON 100 CMOS'
_diffrn_measured_fraction_theta_full 0.999
_diffrn_measured_fraction_theta_max 0.999
_diffrn_measurement_device '3-circle area detector diffractometer'
_diffrn_measurement_device_type 'Bruker D8 Venture'
_diffrn_measurement_method \w-scan
_diffrn_radiation_monochromator 'focusing mirrors'
_diffrn_radiation_probe x-ray
_diffrn_radiation_type MoK\a
_diffrn_radiation_wavelength 0.71073
_diffrn_reflns_av_R_equivalents 0.0292
_diffrn_reflns_av_unetI/netI 0.0188
_diffrn_reflns_Laue_measured_fraction_full 0.999
_diffrn_reflns_Laue_measured_fraction_max 0.999
_diffrn_reflns_limit_h_max 15
_diffrn_reflns_limit_h_min -15
_diffrn_reflns_limit_k_max 15
_diffrn_reflns_limit_k_min -15
_diffrn_reflns_limit_l_max 15
_diffrn_reflns_limit_l_min -14
_diffrn_reflns_number 9411
_diffrn_reflns_point_group_measured_fraction_full 0.999
_diffrn_reflns_point_group_measured_fraction_max 0.999
_diffrn_reflns_theta_full 24.998
_diffrn_reflns_theta_max 24.998
_diffrn_reflns_theta_min 2.426
_diffrn_source 'Incoatec I\mS microsource'
_diffrn_standards_number 0
_exptl_absorpt_coefficient_mu 0.173
_exptl_absorpt_correction_T_max 0.7460
_exptl_absorpt_correction_T_min 0.6833
_exptl_absorpt_correction_type numerical
_exptl_absorpt_process_details
;
SADABS-2012/1 (Bruker,2012) was used for absorption correction.
wR2(int) was 0.1260 before and 0.0429 after correction.
The Ratio of minimum to maximum transmission is 0.9160.
The \l/2 correction factor is 0.0015.
;
_exptl_crystal_colour colourless
_exptl_crystal_colour_primary colourless
_exptl_crystal_density_diffrn 1.719
_exptl_crystal_description block
_exptl_crystal_F_000 936
_exptl_crystal_recrystallization_method 'Re-crystallisation from solvent: CDCl3'
_exptl_crystal_size_max 0.541
_exptl_crystal_size_mid 0.226
_exptl_crystal_size_min 0.167
_refine_diff_density_max 0.183
_refine_diff_density_min -0.133
_refine_diff_density_rms 0.045
_refine_ls_extinction_method none
_refine_ls_goodness_of_fit_ref 1.078
_refine_ls_hydrogen_treatment constr
_refine_ls_matrix_type full
_refine_ls_number_parameters 152
_refine_ls_number_reflns 1619
_refine_ls_number_restraints 0
_refine_ls_restrained_S_all 1.078
_refine_ls_R_factor_all 0.0594
_refine_ls_R_factor_gt 0.0409
_refine_ls_shift/su_max 0.001
_refine_ls_shift/su_mean 0.000
_refine_ls_structure_factor_coef Fsqd
_refine_ls_weighting_details 'w=1/[\s^2^(Fo^2^)+(0.0607P)^2^+0.4114P] where P=(Fo^2^+2Fc^2^)/3'
_refine_ls_weighting_scheme calc
_refine_ls_wR_factor_gt 0.1042
_refine_ls_wR_factor_ref 0.1160
_reflns_Friedel_coverage 0.000
_reflns_number_gt 1161
_reflns_number_total 1619
_reflns_threshold_expression 'I > 2\s(I)'
_cod_data_source_file c7sc03595k2.cif
_cod_data_source_block 7a_14srv091
_cod_depositor_comments
;
The following automatic conversions were performed:

'_diffrn_radiation_probe' value 'X-ray' changed to 'x-ray' according
to
/home/data/users/saulius/crontab/automatic-downloads/rss-feeds/RSC/lib/dictionaries/cif_core.dic
dictionary named 'cif_core.dic' version 2.4.2 from 2011-04-26.

Automatic conversion script
Id: cif_fix_values 4973 2017-02-22 13:04:09Z antanas 

 Adding full bibliography for 1548566--1548579.cif.
;
_cod_database_code 1548569
_shelx_shelxl_version_number 2016/6
_shelx_space_group_comment
;
The symmetry employed for this shelxl refinement is uniquely defined
by the following loop, which should always be used as a source of
symmetry information in preference to the above space-group names.
They are only intended as comments.
;
_computing.bruker_data_scaling 'SADABS V2012/1 (Bruker AXS Inc.)'

_olex2_refinement_description
;
1. Fixed Uiso
 At 1.2 times of:
  All C(H) groups
2.a Aromatic/amide H refined with riding coordinates:
 C3(H3), C6(H6), C10(H10)
;
_olex2_submission_special_instructions 'No special instructions were received'

loop_
_space_group_symop_operation_xyz
'x, y, z'
'-x, y, -z+1/2'
'x+1/2, y+1/2, z'
'-x+1/2, y+1/2, -z+1/2'
'-x, -y, -z'
'x, -y, z-1/2'
'-x+1/2, -y+1/2, -z'
'x+1/2, -y+1/2, z-1/2'

loop_
_atom_site_label
_atom_site_type_symbol
_atom_site_fract_x
_atom_site_fract_y
_atom_site_fract_z
_atom_site_U_iso_or_equiv
_atom_site_adp_type
_atom_site_occupancy
_atom_site_site_symmetry_order
_atom_site_calc_flag
_atom_site_refinement_flags_posn
_atom_site_refinement_flags_adp
_atom_site_refinement_flags_occupancy
F1 F 0.500000 1.24681(13) 0.250000 0.0993(6) Uani 1 2 d S T P
F2 F 0.44405(14) 1.14143(10) 0.39628(13) 0.1033(5) Uani 1 1 d . . .
F3 F 0.26001(12) 0.62720(11) 0.55836(12) 0.0989(5) Uani 1 1 d . . .
F4 F 0.23598(10) 0.41788(11) 0.53833(11) 0.0891(5) Uani 1 1 d . . .
F5 F 0.30333(12) 0.31099(10) 0.40217(13) 0.0999(5) Uani 1 1 d . . .
O1 O 0.45189(10) 0.74477(10) 0.30832(10) 0.0607(4) Uani 1 1 d . . .
O2 O 0.500000 0.58253(13) 0.250000 0.0563(5) Uani 1 2 d S T P
C1 C 0.500000 1.1409(2) 0.250000 0.0659(7) Uani 1 2 d S T P
C2 C 0.47049(17) 1.08586(16) 0.32337(17) 0.0650(5) Uani 1 1 d . . .
C3 C 0.46848(15) 0.97819(15) 0.32341(15) 0.0603(5) Uani 1 1 d . . .
H3 H 0.445578 0.941606 0.373535 0.072 Uiso 1 1 calc R . .
C4 C 0.500000 0.9218(2) 0.250000 0.0538(6) Uani 1 2 d S T P
C5 C 0.38497(14) 0.57619(14) 0.36370(15) 0.0521(5) Uani 1 1 d . . .
C6 C 0.34678(16) 0.63052(15) 0.43310(16) 0.0609(5) Uani 1 1 d . . .
H6 H 0.355333 0.705098 0.440787 0.073 Uiso 1 1 calc R . .
C7 C 0.29705(16) 0.57683(17) 0.49015(17) 0.0638(5) Uani 1 1 d . . .
C8 C 0.28307(14) 0.46991(17) 0.48043(16) 0.0631(5) Uani 1 1 d . . .
C9 C 0.31879(16) 0.41619(15) 0.41081(18) 0.0635(5) Uani 1 1 d . . .
C10 C 0.36981(15) 0.46756(15) 0.35300(15) 0.0586(5) Uani 1 1 d . . .
H10 H 0.394707 0.428801 0.305748 0.070 Uiso 1 1 calc R . .
B1 B 0.500000 0.7998(2) 0.250000 0.0551(7) Uani 1 2 d S T P
B2 B 0.44702(17) 0.63658(17) 0.30458(17) 0.0536(5) Uani 1 1 d . . .

loop_
_atom_site_aniso_label
_atom_site_aniso_U_11
_atom_site_aniso_U_22
_atom_site_aniso_U_33
_atom_site_aniso_U_23
_atom_site_aniso_U_13
_atom_site_aniso_U_12
F1 0.1337(16) 0.0617(11) 0.1342(17) 0.000 0.0900(14) 0.000
F2 0.1532(13) 0.0833(9) 0.1261(11) -0.0159(8) 0.1093(10) 0.0029(8)
F3 0.1231(11) 0.1148(11) 0.1097(10) -0.0021(8) 0.0966(9) 0.0104(8)
F4 0.0771(8) 0.1166(11) 0.0957(9) 0.0297(7) 0.0595(7) -0.0034(7)
F5 0.1142(10) 0.0684(9) 0.1380(12) 0.0039(7) 0.0778(9) -0.0111(7)
O1 0.0700(8) 0.0659(8) 0.0655(8) -0.0018(6) 0.0480(7) -0.0012(6)
O2 0.0595(10) 0.0644(11) 0.0620(10) 0.000 0.0428(9) 0.000
C1 0.0701(17) 0.0585(17) 0.0778(19) 0.000 0.0429(15) 0.000
C2 0.0712(12) 0.0711(13) 0.0710(13) -0.0085(10) 0.0488(11) 0.0016(9)
C3 0.0630(11) 0.0695(13) 0.0614(11) 0.0011(9) 0.0405(10) -0.0006(9)
C4 0.0484(13) 0.0683(16) 0.0496(14) 0.000 0.0277(11) 0.000
C5 0.0462(9) 0.0650(12) 0.0502(10) 0.0001(8) 0.0275(8) 0.0019(8)
C6 0.0635(11) 0.0662(11) 0.0668(12) 0.0016(9) 0.0424(10) 0.0032(9)
C7 0.0626(11) 0.0824(14) 0.0650(12) 0.0024(10) 0.0455(10) 0.0068(9)
C8 0.0467(10) 0.0881(15) 0.0622(11) 0.0161(10) 0.0325(9) 0.0019(9)
C9 0.0556(10) 0.0625(12) 0.0746(13) 0.0059(9) 0.0333(10) -0.0029(9)
C10 0.0525(10) 0.0702(12) 0.0603(11) -0.0006(9) 0.0331(9) 0.0033(8)
B1 0.0516(15) 0.0690(19) 0.0505(16) 0.000 0.0293(13) 0.000
B2 0.0482(11) 0.0674(14) 0.0492(11) 0.0004(9) 0.0268(9) 0.0017(9)

loop_
_atom_type_symbol
_atom_type_description
_atom_type_scat_dispersion_real
_atom_type_scat_dispersion_imag
_atom_type_scat_source
C C 0.0033 0.0016 'International Tables Vol C Tables 4.2.6.8 and 6.1.1.4'
H H 0.0000 0.0000 'International Tables Vol C Tables 4.2.6.8 and 6.1.1.4'
B B 0.0013 0.0007 'International Tables Vol C Tables 4.2.6.8 and 6.1.1.4'
F F 0.0171 0.0103 'International Tables Vol C Tables 4.2.6.8 and 6.1.1.4'
O O 0.0106 0.0060 'International Tables Vol C Tables 4.2.6.8 and 6.1.1.4'

loop_
_geom_angle_atom_site_label_1
_geom_angle_atom_site_label_2
_geom_angle_atom_site_label_3
_geom_angle
_geom_angle_site_symmetry_1
_geom_angle_site_symmetry_3
B2 O1 B1 120.87(16) . .
B2 O2 B2 120.3(2) 2_655 .
F1 C1 C2 120.62(13) . .
F1 C1 C2 120.62(13) . 2_655
C2 C1 C2 118.8(3) . 2_655
F2 C2 C1 117.77(19) . .
F2 C2 C3 120.82(17) . .
C3 C2 C1 121.41(18) . .
C2 C3 C4 120.03(18) . .
C3 C4 C3 118.3(2) 2_655 .
C3 C4 B1 120.83(12) 2_655 .
C3 C4 B1 120.83(12) . .
C6 C5 B2 119.92(17) . .
C10 C5 C6 118.53(17) . .
C10 C5 B2 121.51(16) . .
C7 C6 C5 120.15(18) . .
F3 C7 C6 121.44(19) . .
F3 C7 C8 117.25(17) . .
C8 C7 C6 121.31(18) . .
F4 C8 C7 120.80(19) . .
F4 C8 C9 120.38(19) . .
C7 C8 C9 118.82(17) . .
F5 C9 C8 117.62(17) . .
F5 C9 C10 121.03(18) . .
C8 C9 C10 121.35(18) . .
C9 C10 C5 119.82(17) . .
O1 B1 O1 119.0(2) . 2_655
O1 B1 C4 120.52(12) 2_655 .
O1 B1 C4 120.52(12) . .
O1 B2 O2 119.33(17) . .
O1 B2 C5 120.17(16) . .
O2 B2 C5 120.49(18) . .

loop_
_geom_bond_atom_site_label_1
_geom_bond_atom_site_label_2
_geom_bond_distance
_geom_bond_site_symmetry_2
F1 C1 1.341(3) .
F2 C2 1.343(2) .
F3 C7 1.346(2) .
F4 C8 1.339(2) .
F5 C9 1.343(2) .
O1 B1 1.372(2) .
O1 B2 1.371(2) .
O2 B2 1.375(2) .
O2 B2 1.375(2) 2_655
C1 C2 1.368(2) .
C1 C2 1.368(2) 2_655
C2 C3 1.363(3) .
C3 C4 1.393(2) .
C4 B1 1.544(4) .
C5 C6 1.392(2) .
C5 C10 1.386(2) .
C5 B2 1.545(3) .
C6 C7 1.366(2) .
C7 C8 1.363(3) .
C8 C9 1.370(3) .
C9 C10 1.371(3) .
